data_1534368
loop_
_publ_author_name
'Clark, D.'
'Powell, H.M.'
'Wells, A.F.'

_publ_section_title
;
 The crystal structure of phosphorus pentachloride
;
_journal_name_full 'Journal of the Chemical Society'
_journal_page_first 642
_journal_page_last 645
_journal_volume 1942
_journal_year 1942
_chemical_formula_sum 'Cl5 P'
_chemical_name_systematic 'P Cl5'
_space_group_IT_number 85
_symmetry_space_group_name_Hall '-P 4a'
_symmetry_space_group_name_H-M 'P 4/n :2'
_cell_angle_alpha 90
_cell_angle_beta 90
_cell_angle_gamma 90
_cell_formula_units_Z 4
_cell_length_a 9.22
_cell_length_b 9.22
_cell_length_c 7.44
_cell_volume 632.462
_citation_journal_id_ASTM JCSOA9
_cod_data_source_file Clark_JCSOA9_1942_1491.cif
_cod_data_source_block Cl5P1
_cod_original_cell_volume 632.4625
_cod_original_formula_sum 'Cl5 P1'
_cod_database_code 1534368

loop_
_symmetry_equiv_pos_as_xyz
x,y,z
-y+1/2,x,z
-x+1/2,-y+1/2,z
y,-x+1/2,z
-x,-y,-z
y-1/2,-x,-z
x-1/2,y-1/2,-z
-y,x-1/2,-z

loop_
_atom_site_label
_atom_site_type_symbol
_atom_site_fract_x
_atom_site_fract_y
_atom_site_fract_z
_atom_site_occupancy
_atom_site_U_iso_or_equiv
P1 P+5 0.75 0.25 0 1 0.0
Cl2 Cl-1 0.25 0.25 -0.093 1 0.0
Cl4 Cl-1 0.334 0.454 -0.38 1 0.0
Cl3 Cl-1 0.25 0.25 0.34 1 0.0
Cl1 Cl-1 0.31 0.584 0.15 1 0.0
P2 P+5 0.25 0.25 -0.38 1 0.0
